data_4348052
loop_
_publ_author_name
'Yang, Kai'
'Li, Shi-Li'
'Zhang, Fu-Qiang'
'Zhang, Xian-Ming'

_publ_section_title
;
 Simultaneous Luminescent Thermochromism, Vapochromism, Solvatochromism,
 and Mechanochromism in a C3-Symmetric Cubane [Cu4I4P4] Cluster without
 Cu-Cu Interaction.
;
_journal_issue 15
_journal_name_full 'Inorganic chemistry'
_journal_page_first 7323
_journal_page_last 7325
_journal_paper_doi 10.1021/acs.inorgchem.6b00922
_journal_volume 55
_journal_year 2016
_chemical_formula_moiety 'C84 H84 Cu4 I4 P4'
_chemical_formula_sum 'C84 H84 Cu4 I4 P4'
_chemical_formula_weight 1979.15
_space_group_crystal_system cubic
_space_group_IT_number 220
_space_group_name_Hall 'I -4bd 2c 3'
_space_group_name_H-M_alt 'I -4 3 d'
_atom_sites_solution_hydrogens geom
_atom_sites_solution_primary direct
_audit_creation_date 2016-07-09
_audit_creation_method
;
  Olex2 1.2
  (compiled 2012.05.09 svn.r2324, GUI svn.r4230)
;
_cell_angle_alpha 90
_cell_angle_beta 90
_cell_angle_gamma 90
_cell_formula_units_Z 16
_cell_length_a 31.9068(5)
_cell_length_b 31.9068(5)
_cell_length_c 31.9068(5)
_cell_measurement_reflns_used 4904
_cell_measurement_temperature 293(2)
_cell_measurement_theta_max 25.9260
_cell_measurement_theta_min 3.2440
_cell_volume 32482.5(9)
_computing_cell_refinement
;
CrysAlisPro, Agilent Technologies,
Version 1.171.37.35 (release 13-08-2014 CrysAlis171 .NET)
(compiled Aug 13 2014,18:06:01)
;
_computing_data_collection
;
CrysAlisPro, Agilent Technologies,
Version 1.171.37.35 (release 13-08-2014 CrysAlis171 .NET)
(compiled Aug 13 2014,18:06:01)
;
_computing_data_reduction
;
CrysAlisPro, Agilent Technologies,
Version 1.171.37.35 (release 13-08-2014 CrysAlis171 .NET)
(compiled Aug 13 2014,18:06:01)
;
_computing_molecular_graphics
;
O. V. Dolomanov, L. J. Bourhis, R. J. Gildea, J. A. K. Howard and H. Puschmann,
OLEX2: a complete structure solution, refinement and analysis program.
J. Appl. Cryst. (2009). 42, 339-341.
;
_computing_publication_material
;
O. V. Dolomanov, L. J. Bourhis, R. J. Gildea, J. A. K. Howard and H. Puschmann,
OLEX2: a complete structure solution, refinement and analysis program.
J. Appl. Cryst. (2009). 42, 339-341.
;
_computing_structure_refinement
;
SHELXL, G.M. Sheldrick, Acta Cryst.
(2008). A64, 112-122
;
_computing_structure_solution
;
SHELXS, G.M. Sheldrick, Acta Cryst.
(2008). A64, 112-122
;
_diffrn_ambient_temperature 293(2)
_diffrn_detector 'CCD plate'
_diffrn_detector_area_resol_mean 16.0710
_diffrn_detector_type Eos
_diffrn_measured_fraction_theta_full 0.9968
_diffrn_measured_fraction_theta_max 0.8092
_diffrn_measurement_details
;
#__ type_ start__ end____ width___ exp.time_
  1 omega  -45.00    2.00   1.0000   53.1750
omega____ theta____ kappa____ phi______ frames
    -      -15.8761  -77.0000 -150.0000 47
;
_diffrn_measurement_device 'four-circle diffractometer'
_diffrn_measurement_device_type 'Xcalibur, Eos, Gemini'
_diffrn_measurement_method '\w scans'
_diffrn_orient_matrix_UB_11 -0.0156300000
_diffrn_orient_matrix_UB_12 -0.0136964000
_diffrn_orient_matrix_UB_13 0.0079020000
_diffrn_orient_matrix_UB_21 0.0153648000
_diffrn_orient_matrix_UB_22 -0.0157568000
_diffrn_orient_matrix_UB_23 0.0031451000
_diffrn_orient_matrix_UB_31 0.0036834000
_diffrn_orient_matrix_UB_32 0.0076730000
_diffrn_orient_matrix_UB_33 0.0205316000
_diffrn_radiation_monochromator graphite
_diffrn_radiation_probe x-ray
_diffrn_radiation_type 'Mo K\a'
_diffrn_radiation_wavelength 0.71073
_diffrn_reflns_av_R_equivalents 0.0321
_diffrn_reflns_av_unetI/netI 0.0410
_diffrn_reflns_Laue_measured_fraction_full 0.998
_diffrn_reflns_Laue_measured_fraction_max 0.997
_diffrn_reflns_limit_h_max 28
_diffrn_reflns_limit_h_min -23
_diffrn_reflns_limit_k_max 23
_diffrn_reflns_limit_k_min -40
_diffrn_reflns_limit_l_max 14
_diffrn_reflns_limit_l_min -39
_diffrn_reflns_number 15509
_diffrn_reflns_point_group_measured_fraction_full 0.933
_diffrn_reflns_point_group_measured_fraction_max 0.929
_diffrn_reflns_theta_full 25.242
_diffrn_reflns_theta_max 26.969
_diffrn_reflns_theta_min 2.855
_diffrn_source 'Enhance (Mo) X-ray Source'
_exptl_absorpt_coefficient_mu 2.675
_exptl_absorpt_correction_T_max 1.00000
_exptl_absorpt_correction_T_min 0.93053
_exptl_absorpt_correction_type multi-scan
_exptl_absorpt_process_details
;
CrysAlisPro, Agilent Technologies,
Version 1.171.37.35 (release 13-08-2014 CrysAlis171 .NET)
(compiled Aug 13 2014,18:06:01)
Empirical absorption correction using spherical harmonics,
 implemented in SCALE3 ABSPACK scaling algorithm.
;
_exptl_crystal_density_diffrn 1.619
_exptl_crystal_description
;
;
_exptl_crystal_F_000 15616
_refine_diff_density_max 0.753
_refine_diff_density_min -0.513
_refine_diff_density_rms 0.089
_refine_ls_abs_structure_details
;
 Flack x determined using 1428 quotients [(I+)-(I-)]/[(I+)+(I-)]
 (Parsons, Flack and Wagner, Acta Cryst. B69 (2013) 249-259).
;
_refine_ls_abs_structure_Flack -0.016(15)
_refine_ls_extinction_method none
_refine_ls_goodness_of_fit_ref 1.156
_refine_ls_hydrogen_treatment constr
_refine_ls_matrix_type full
_refine_ls_number_parameters 293
_refine_ls_number_reflns 5503
_refine_ls_number_restraints 1
_refine_ls_restrained_S_all 1.157
_refine_ls_R_factor_all 0.0859
_refine_ls_R_factor_gt 0.0500
_refine_ls_shift/su_max 0.010
_refine_ls_shift/su_mean 0.001
_refine_ls_structure_factor_coef Fsqd
_refine_ls_weighting_details 'w=1/[\s^2^(Fo^2^)+283.1816P] where P=(Fo^2^+2Fc^2^)/3'
_refine_ls_weighting_scheme calc
_refine_ls_wR_factor_gt 0.0791
_refine_ls_wR_factor_ref 0.0978
_reflns_Friedel_coverage 0.767
_reflns_Friedel_fraction_full 0.860
_reflns_Friedel_fraction_max 0.854
_reflns_number_gt 4127
_reflns_number_total 5503
_reflns_threshold_expression 'I > 2\s(I)'
_cod_data_source_file ic6b00922_si_002.cif
_cod_data_source_block exp_9492
_cod_original_cell_volume 32482.4(14)
_cod_database_code 4348052
_chemical_oxdiff_formula 'Cu I C N P'
_reflns_odcompleteness_completeness 99.68
_reflns_odcompleteness_iscentric 1
_reflns_odcompleteness_theta 26.32
_shelx_shelxl_version_number 2014/7
_shelx_space_group_comment
;
The symmetry employed for this shelxl refinement is uniquely defined
by the following loop, which should always be used as a source of
symmetry information in preference to the above space-group names.
They are only intended as comments.
;

loop_
_space_group_symop_operation_xyz
'x, y, z'
'y+1/4, -x+3/4, -z+1/4'
'x, -y, -z+1/2'
'z, x, y'
'-x, -y+1/2, z'
'y+1/4, x+1/4, z+1/4'
'-y+1/4, -x+3/4, z+3/4'
'-z+1/4, y+1/4, -x+3/4'
'x+1/4, -z+3/4, -y+1/4'
'-z+1/2, x, -y'
'z, -x, -y+1/2'
'y, z, x'
'-y+3/4, x+3/4, -z+1/4'
'-x, y+1/2, -z+1/2'
'-z, -x+1/2, y'
'z+1/4, y+1/4, x+1/4'
'x+1/4, z+1/4, y+1/4'
'-z+1/4, -y+3/4, x+3/4'
'-x+1/4, -z+3/4, y+3/4'
'z+1/4, -y+3/4, -x+1/4'
'-y, -z+1/2, x'
'y, -z, -x+1/2'
'-y+1/2, z, -x'
'-x+3/4, z+3/4, -y+1/4'
'x+1/2, y+1/2, z+1/2'
'y+3/4, -x+5/4, -z+3/4'
'x+1/2, -y+1/2, -z+1'
'z+1/2, x+1/2, y+1/2'
'-x+1/2, -y+1, z+1/2'
'y+3/4, x+3/4, z+3/4'
'-y+3/4, -x+5/4, z+5/4'
'-z+3/4, y+3/4, -x+5/4'
'x+3/4, -z+5/4, -y+3/4'
'-z+1, x+1/2, -y+1/2'
'z+1/2, -x+1/2, -y+1'
'y+1/2, z+1/2, x+1/2'
'-y+5/4, x+5/4, -z+3/4'
'-x+1/2, y+1, -z+1'
'-z+1/2, -x+1, y+1/2'
'z+3/4, y+3/4, x+3/4'
'x+3/4, z+3/4, y+3/4'
'-z+3/4, -y+5/4, x+5/4'
'-x+3/4, -z+5/4, y+5/4'
'z+3/4, -y+5/4, -x+3/4'
'-y+1/2, -z+1, x+1/2'
'y+1/2, -z+1/2, -x+1'
'-y+1, z+1/2, -x+1/2'
'-x+5/4, z+5/4, -y+3/4'

loop_
_atom_site_label
_atom_site_type_symbol
_atom_site_fract_x
_atom_site_fract_y
_atom_site_fract_z
_atom_site_U_iso_or_equiv
_atom_site_adp_type
_atom_site_occupancy
_atom_site_site_symmetry_order
_atom_site_calc_flag
_atom_site_refinement_flags_posn
_atom_site_refinement_flags_adp
_atom_site_refinement_flags_occupancy
Cu1 Cu 0.59147(6) 0.53292(5) 0.50900(5) 0.0670(5) Uani 1 1 d . . .
Cu2 Cu 0.60014(5) 0.60014(5) 0.60014(5) 0.0601(7) Uani 1 3 d S T P
I1 I 0.50952(3) 0.50952(3) 0.50952(3) 0.0528(4) Uani 1 3 d S T P
I2 I 0.61788(3) 0.51643(3) 0.58789(3) 0.0546(2) Uani 1 1 d . . .
P1 P 0.62888(10) 0.50696(11) 0.45537(10) 0.0513(8) Uani 1 1 d . . .
P2 P 0.64097(10) 0.64097(10) 0.64097(10) 0.0435(12) Uani 1 3 d S T P
C1 C 0.6082(4) 0.5188(4) 0.4034(3) 0.047(3) Uani 1 1 d . . .
C2 C 0.5652(4) 0.5236(4) 0.3988(4) 0.057(3) Uani 1 1 d . . .
H2 H 0.5480 0.5210 0.4222 0.069 Uiso 1 1 calc R U .
C3 C 0.5472(4) 0.5324(4) 0.3592(5) 0.066(4) Uani 1 1 d . . .
C4 C 0.5729(5) 0.5364(5) 0.3255(5) 0.082(5) Uani 1 1 d . . .
H4 H 0.5615 0.5425 0.2994 0.098 Uiso 1 1 calc R U .
C5 C 0.6159(5) 0.5314(5) 0.3296(4) 0.078(4) Uani 1 1 d . . .
H5 H 0.6331 0.5337 0.3062 0.093 Uiso 1 1 calc R U .
C6 C 0.6331(4) 0.5231(4) 0.3678(4) 0.063(4) Uani 1 1 d . . .
H6 H 0.6620 0.5204 0.3701 0.076 Uiso 1 1 calc R U .
C7 C 0.4992(5) 0.5362(5) 0.3560(5) 0.095(5) Uani 1 1 d . . .
H7A H 0.4877 0.5100 0.3467 0.143 Uiso 1 1 calc R U .
H7B H 0.4922 0.5578 0.3362 0.143 Uiso 1 1 calc R U .
H7C H 0.4879 0.5432 0.3830 0.143 Uiso 1 1 calc R U .
C8 C 0.6344(4) 0.4500(4) 0.4561(5) 0.066(4) Uani 1 1 d . . .
C9 C 0.6305(4) 0.4266(4) 0.4213(6) 0.082(5) Uani 1 1 d . . .
H9 H 0.6243 0.4388 0.3955 0.099 Uiso 1 1 calc R U .
C10 C 0.6366(5) 0.3799(6) 0.4257(6) 0.088(5) Uani 1 1 d . . .
C11 C 0.6467(6) 0.3670(6) 0.4637(5) 0.093(6) Uani 1 1 d . . .
H11 H 0.6504 0.3382 0.4661 0.112 Uiso 1 1 calc R U .
C12 C 0.6522(8) 0.3874(7) 0.4980(8) 0.143(9) Uani 1 1 d . U .
H12 H 0.6599 0.3749 0.5232 0.172 Uiso 1 1 calc R U .
C13 C 0.6452(7) 0.4312(7) 0.4932(7) 0.127(8) Uani 1 1 d . U .
H13 H 0.6482 0.4482 0.5167 0.153 Uiso 1 1 calc R U .
C14 C 0.6309(7) 0.3569(6) 0.3879(6) 0.131(8) Uani 1 1 d . . .
H14A H 0.6017 0.3505 0.3843 0.197 Uiso 1 1 calc R U .
H14B H 0.6466 0.3313 0.3893 0.197 Uiso 1 1 calc R U .
H14C H 0.6405 0.3733 0.3646 0.197 Uiso 1 1 calc R U .
C15 C 0.6821(4) 0.5261(5) 0.4511(4) 0.058(3) Uani 1 1 d . . .
C16 C 0.6885(4) 0.5693(5) 0.4518(4) 0.068(4) Uani 1 1 d . . .
H16 H 0.6657 0.5871 0.4553 0.082 Uiso 1 1 calc R U .
C17 C 0.7280(5) 0.5860(6) 0.4473(4) 0.082(5) Uani 1 1 d . . .
C18 C 0.7617(6) 0.5608(9) 0.4433(5) 0.108(8) Uani 1 1 d . . .
H18 H 0.7884 0.5723 0.4407 0.130 Uiso 1 1 calc R U .
C19 C 0.7567(6) 0.5186(8) 0.4429(6) 0.112(7) Uani 1 1 d . . .
H19 H 0.7801 0.5014 0.4404 0.134 Uiso 1 1 calc R U .
C20 C 0.7174(4) 0.5006(6) 0.4463(5) 0.079(5) Uani 1 1 d . . .
H20 H 0.7144 0.4716 0.4454 0.094 Uiso 1 1 calc R U .
C21 C 0.7318(7) 0.6338(7) 0.4474(6) 0.146(10) Uani 1 1 d . . .
H21A H 0.7195 0.6449 0.4223 0.219 Uiso 1 1 calc R U .
H21B H 0.7609 0.6415 0.4485 0.219 Uiso 1 1 calc R U .
H21C H 0.7175 0.6450 0.4714 0.219 Uiso 1 1 calc R U .
C22 C 0.6529(3) 0.6927(4) 0.6203(4) 0.048(3) Uani 1 1 d . . .
C23 C 0.6607(4) 0.6964(4) 0.5776(4) 0.061(3) Uani 1 1 d . . .
H23 H 0.6586 0.6730 0.5603 0.073 Uiso 1 1 calc R U .
C24 C 0.6716(5) 0.7354(6) 0.5603(5) 0.077(4) Uani 1 1 d . . .
C25 C 0.6752(5) 0.7687(6) 0.5860(7) 0.094(6) Uani 1 1 d . . .
H25 H 0.6823 0.7945 0.5744 0.113 Uiso 1 1 calc R U .
C26 C 0.6690(5) 0.7662(5) 0.6275(7) 0.094(6) Uani 1 1 d . . .
H26 H 0.6723 0.7898 0.6443 0.113 Uiso 1 1 calc R U .
C27 C 0.6575(5) 0.7280(4) 0.6453(5) 0.071(4) Uani 1 1 d . . .
H27 H 0.6529 0.7262 0.6741 0.085 Uiso 1 1 calc R U .
C28 C 0.6785(6) 0.7385(6) 0.5137(5) 0.126(8) Uani 1 1 d . . .
H28A H 0.6795 0.7109 0.5018 0.189 Uiso 1 1 calc R U .
H28B H 0.7044 0.7528 0.5083 0.189 Uiso 1 1 calc R U .
H28C H 0.6558 0.7539 0.5012 0.189 Uiso 1 1 calc R U .

loop_
_atom_site_aniso_label
_atom_site_aniso_U_11
_atom_site_aniso_U_22
_atom_site_aniso_U_33
_atom_site_aniso_U_23
_atom_site_aniso_U_13
_atom_site_aniso_U_12
Cu1 0.0650(11) 0.0758(11) 0.0603(11) -0.0017(9) 0.0057(9) 0.0031(9)
Cu2 0.0601(7) 0.0601(7) 0.0601(7) -0.0027(8) -0.0027(8) -0.0027(8)
I1 0.0528(4) 0.0528(4) 0.0528(4) 0.0024(4) 0.0024(4) 0.0024(4)
I2 0.0523(5) 0.0539(5) 0.0576(5) 0.0051(4) -0.0016(4) 0.0049(4)
P1 0.0433(17) 0.056(2) 0.0549(19) 0.0008(16) -0.0001(15) 0.0035(15)
P2 0.0435(12) 0.0435(12) 0.0435(12) 0.0028(14) 0.0028(14) 0.0028(14)
C1 0.061(8) 0.044(7) 0.036(6) -0.002(5) 0.005(5) 0.002(6)
C2 0.056(8) 0.063(8) 0.053(8) 0.005(6) 0.005(6) 0.004(7)
C3 0.056(8) 0.063(9) 0.081(10) -0.001(8) -0.004(8) -0.004(7)
C4 0.079(11) 0.101(13) 0.066(10) 0.001(9) -0.010(9) -0.012(9)
C5 0.075(10) 0.107(12) 0.051(9) -0.001(8) 0.008(8) -0.017(9)
C6 0.053(8) 0.077(9) 0.060(9) -0.012(7) 0.001(7) -0.008(7)
C7 0.074(11) 0.104(14) 0.107(13) 0.018(11) -0.020(10) 0.004(10)
C8 0.060(9) 0.045(8) 0.093(11) -0.013(8) 0.009(8) 0.010(7)
C9 0.050(8) 0.044(8) 0.153(16) -0.003(9) 0.005(9) -0.004(7)
C10 0.053(9) 0.118(15) 0.093(12) -0.046(11) 0.014(9) -0.008(9)
C11 0.141(17) 0.076(11) 0.064(11) 0.022(9) 0.000(11) 0.006(11)
C12 0.19(3) 0.146(18) 0.097(16) 0.016(16) 0.002(16) 0.042(19)
C13 0.146(19) 0.109(15) 0.127(18) 0.034(14) 0.005(15) 0.049(14)
C14 0.15(2) 0.139(19) 0.106(15) -0.026(14) -0.001(15) -0.001(16)
C15 0.038(7) 0.093(11) 0.044(7) -0.003(7) -0.002(5) 0.001(7)
C16 0.060(9) 0.094(12) 0.051(8) -0.007(8) 0.000(7) -0.014(8)
C17 0.073(11) 0.128(15) 0.045(8) -0.011(9) -0.002(8) -0.039(11)
C18 0.060(12) 0.21(3) 0.057(10) -0.014(13) 0.004(9) -0.043(15)
C19 0.052(11) 0.19(2) 0.094(14) -0.003(16) 0.005(9) -0.001(14)
C20 0.052(8) 0.110(13) 0.074(10) -0.014(9) 0.003(7) 0.006(9)
C21 0.16(2) 0.19(2) 0.096(15) -0.011(15) 0.002(14) -0.11(2)
C22 0.035(6) 0.049(7) 0.061(8) 0.004(6) -0.001(6) -0.002(5)
C23 0.060(8) 0.056(8) 0.066(9) 0.012(7) 0.006(7) 0.002(7)
C24 0.064(10) 0.093(12) 0.075(10) 0.040(9) 0.005(8) 0.009(9)
C25 0.084(12) 0.078(12) 0.122(16) 0.040(12) 0.009(12) -0.007(10)
C26 0.088(12) 0.049(9) 0.145(17) -0.010(10) 0.007(13) -0.014(8)
C27 0.080(10) 0.059(9) 0.075(10) -0.002(7) 0.003(8) -0.005(8)
C28 0.134(18) 0.148(18) 0.095(14) 0.069(13) 0.023(13) 0.002(15)

loop_
_atom_type_symbol
_atom_type_description
_atom_type_scat_dispersion_real
_atom_type_scat_dispersion_imag
_atom_type_scat_source
C C 0.0033 0.0016 'International Tables Vol C Tables 4.2.6.8 and 6.1.1.4'
H H 0.0000 0.0000 'International Tables Vol C Tables 4.2.6.8 and 6.1.1.4'
Cu Cu 0.3201 1.2651 'International Tables Vol C Tables 4.2.6.8 and 6.1.1.4'
I I -0.4742 1.8119 'International Tables Vol C Tables 4.2.6.8 and 6.1.1.4'
P P 0.1023 0.0942 'International Tables Vol C Tables 4.2.6.8 and 6.1.1.4'

loop_
_geom_angle_atom_site_label_1
_geom_angle_atom_site_label_2
_geom_angle_atom_site_label_3
_geom_angle
_geom_angle_site_symmetry_1
_geom_angle_site_symmetry_3
I1 Cu1 I2 103.44(6) . 4
I2 Cu1 I1 103.91(6) . .
I2 Cu1 I2 97.23(7) . 4
P1 Cu1 I1 114.49(11) . .
P1 Cu1 I2 118.14(11) . .
P1 Cu1 I2 117.12(11) . 4
I2 Cu2 I2 95.19(7) . 4
I2 Cu2 I2 95.19(7) . 12
I2 Cu2 I2 95.19(7) 4 12
P2 Cu2 I2 121.50(5) . 12
P2 Cu2 I2 121.50(5) . .
P2 Cu2 I2 121.50(5) . 4
Cu1 I1 Cu1 75.13(7) 12 4
Cu1 I1 Cu1 75.13(7) . 4
Cu1 I1 Cu1 75.13(7) . 12
Cu1 I2 Cu1 75.28(8) . 12
Cu1 I2 Cu2 82.76(6) 12 .
Cu1 I2 Cu2 83.09(6) . .
C1 P1 Cu1 115.1(4) . .
C1 P1 C8 104.6(7) . .
C8 P1 Cu1 114.1(5) . .
C15 P1 Cu1 115.6(4) . .
C15 P1 C1 101.6(6) . .
C15 P1 C8 104.3(7) . .
C22 P2 Cu2 115.9(4) . .
C22 P2 Cu2 115.9(4) 12 .
C22 P2 Cu2 115.9(4) 4 .
C22 P2 C22 102.4(5) . 12
C22 P2 C22 102.4(5) . 4
C22 P2 C22 102.4(5) 12 4
C2 C1 P1 118.4(9) . .
C2 C1 C6 117.9(11) . .
C6 C1 P1 123.7(10) . .
C1 C2 H2 119.4 . .
C1 C2 C3 121.1(12) . .
C3 C2 H2 119.4 . .
C2 C3 C7 118.6(14) . .
C4 C3 C2 118.7(13) . .
C4 C3 C7 122.7(15) . .
C3 C4 H4 119.6 . .
C3 C4 C5 120.8(15) . .
C5 C4 H4 119.6 . .
C4 C5 H5 119.8 . .
C6 C5 C4 120.3(14) . .
C6 C5 H5 119.8 . .
C1 C6 H6 119.4 . .
C5 C6 C1 121.2(13) . .
C5 C6 H6 119.4 . .
C3 C7 H7A 109.5 . .
C3 C7 H7B 109.5 . .
C3 C7 H7C 109.5 . .
H7A C7 H7B 109.5 . .
H7A C7 H7C 109.5 . .
H7B C7 H7C 109.5 . .
C9 C8 P1 122.2(13) . .
C9 C8 C13 119.7(16) . .
C13 C8 P1 117.9(14) . .
C8 C9 H9 121.3 . .
C8 C9 C10 117.4(17) . .
C10 C9 H9 121.3 . .
C11 C10 C9 114.9(16) . .
C11 C10 C14 131(2) . .
C14 C10 C9 114.5(19) . .
C10 C11 H11 114.3 . .
C12 C11 C10 131(2) . .
C12 C11 H11 114.3 . .
C11 C12 H12 123.8 . .
C11 C12 C13 112(2) . .
C13 C12 H12 123.8 . .
C8 C13 C12 124(2) . .
C8 C13 H13 118.0 . .
C12 C13 H13 118.0 . .
C10 C14 H14A 109.5 . .
C10 C14 H14B 109.5 . .
C10 C14 H14C 109.5 . .
H14A C14 H14B 109.5 . .
H14A C14 H14C 109.5 . .
H14B C14 H14C 109.5 . .
C16 C15 P1 118.0(10) . .
C16 C15 C20 117.4(14) . .
C20 C15 P1 124.6(12) . .
C15 C16 H16 119.5 . .
C17 C16 C15 121.0(16) . .
C17 C16 H16 119.5 . .
C16 C17 C21 117.4(18) . .
C18 C17 C16 120.6(18) . .
C18 C17 C21 122.0(18) . .
C17 C18 H18 120.1 . .
C17 C18 C19 119.9(19) . .
C19 C18 H18 120.1 . .
C18 C19 H19 119.4 . .
C18 C19 C20 121(2) . .
C20 C19 H19 119.4 . .
C15 C20 H20 120.1 . .
C19 C20 C15 119.8(18) . .
C19 C20 H20 120.1 . .
C17 C21 H21A 109.5 . .
C17 C21 H21B 109.5 . .
C17 C21 H21C 109.5 . .
H21A C21 H21B 109.5 . .
H21A C21 H21C 109.5 . .
H21B C21 H21C 109.5 . .
C23 C22 P2 118.1(10) . .
C27 C22 P2 123.4(11) . .
C27 C22 C23 118.3(12) . .
C22 C23 H23 119.8 . .
C22 C23 C24 120.4(14) . .
C24 C23 H23 119.8 . .
C23 C24 C28 118.9(17) . .
C25 C24 C23 118.8(14) . .
C25 C24 C28 122.3(17) . .
C24 C25 H25 118.6 . .
C26 C25 C24 122.8(16) . .
C26 C25 H25 118.6 . .
C25 C26 H26 120.2 . .
C25 C26 C27 119.6(16) . .
C27 C26 H26 120.2 . .
C22 C27 C26 120.2(15) . .
C22 C27 H27 119.9 . .
C26 C27 H27 119.9 . .
C24 C28 H28A 109.5 . .
C24 C28 H28B 109.5 . .
C24 C28 H28C 109.5 . .
H28A C28 H28B 109.5 . .
H28A C28 H28C 109.5 . .
H28B C28 H28C 109.5 . .

loop_
_geom_bond_atom_site_label_1
_geom_bond_atom_site_label_2
_geom_bond_distance
_geom_bond_site_symmetry_2
Cu1 I1 2.719(2) .
Cu1 I2 2.7236(19) 4
Cu1 I2 2.7059(19) .
Cu1 P1 2.245(4) .
Cu2 I2 2.7584(16) 4
Cu2 I2 2.7583(16) .
Cu2 I2 2.7584(16) 12
Cu2 P2 2.256(6) .
I1 Cu1 2.719(2) 4
I1 Cu1 2.719(2) 12
I2 Cu1 2.723(2) 12
P1 C1 1.825(11) .
P1 C8 1.827(14) .
P1 C15 1.810(13) .
P2 C22 1.817(12) 4
P2 C22 1.817(12) 12
P2 C22 1.817(12) .
C1 C2 1.386(16) .
C1 C6 1.394(15) .
C2 H2 0.9300 .
C2 C3 1.417(18) .
C3 C4 1.36(2) .
C3 C7 1.54(2) .
C4 H4 0.9300 .
C4 C5 1.39(2) .
C5 H5 0.9300 .
C5 C6 1.361(18) .
C6 H6 0.9300 .
C7 H7A 0.9600 .
C7 H7B 0.9600 .
C7 H7C 0.9600 .
C8 C9 1.34(2) .
C8 C13 1.37(2) .
C9 H9 0.9300 .
C9 C10 1.51(2) .
C10 C11 1.32(2) .
C10 C14 1.42(2) .
C11 H11 0.9300 .
C11 C12 1.28(2) .
C12 H12 0.9300 .
C12 C13 1.43(3) .
C13 H13 0.9300 .
C14 H14A 0.9600 .
C14 H14B 0.9600 .
C14 H14C 0.9600 .
C15 C16 1.393(18) .
C15 C20 1.397(18) .
C16 H16 0.9300 .
C16 C17 1.376(19) .
C17 C18 1.35(2) .
C17 C21 1.53(3) .
C18 H18 0.9300 .
C18 C19 1.36(3) .
C19 H19 0.9300 .
C19 C20 1.38(2) .
C20 H20 0.9300 .
C21 H21A 0.9600 .
C21 H21B 0.9600 .
C21 H21C 0.9600 .
C22 C23 1.392(17) .
C22 C27 1.388(17) .
C23 H23 0.9300 .
C23 C24 1.402(19) .
C24 C25 1.35(2) .
C24 C28 1.51(2) .
C25 H25 0.9300 .
C25 C26 1.34(2) .
C26 H26 0.9300 .
C26 C27 1.39(2) .
C27 H27 0.9300 .
C28 H28A 0.9600 .
C28 H28B 0.9600 .
C28 H28C 0.9600 .

loop_
_geom_torsion_atom_site_label_1
_geom_torsion_atom_site_label_2
_geom_torsion_atom_site_label_3
_geom_torsion_atom_site_label_4
_geom_torsion
_geom_torsion_site_symmetry_1
Cu1 P1 C1 C2 -30.1(11) .
Cu1 P1 C1 C6 150.0(9) .
Cu1 P1 C8 C9 137.4(11) .
Cu1 P1 C8 C13 -46.5(15) .
Cu1 P1 C15 C16 -50.9(11) .
Cu1 P1 C15 C20 130.3(11) .
Cu2 P2 C22 C23 -38.7(10) .
Cu2 P2 C22 C27 145.8(10) .
P1 C1 C2 C3 -179.4(10) .
P1 C1 C6 C5 179.1(11) .
P1 C8 C9 C10 178.7(10) .
P1 C8 C13 C12 -177.4(18) .
P1 C15 C16 C17 -178.0(10) .
P1 C15 C20 C19 179.4(13) .
P2 C22 C23 C24 -177.6(10) .
P2 C22 C27 C26 176.5(12) .
C1 P1 C8 C9 10.8(14) .
C1 P1 C8 C13 -173.1(14) .
C1 P1 C15 C16 74.5(11) .
C1 P1 C15 C20 -104.3(12) .
C1 C2 C3 C4 -1(2) .
C1 C2 C3 C7 178.3(13) .
C2 C1 C6 C5 -1(2) .
C2 C3 C4 C5 1(2) .
C3 C4 C5 C6 -1(2) .
C4 C5 C6 C1 1(2) .
C6 C1 C2 C3 1(2) .
C7 C3 C4 C5 -177.9(15) .
C8 P1 C1 C2 95.9(11) .
C8 P1 C1 C6 -84.0(12) .
C8 P1 C15 C16 -177.0(11) .
C8 P1 C15 C20 4.2(14) .
C8 C9 C10 C11 -2(2) .
C8 C9 C10 C14 178.3(16) .
C9 C8 C13 C12 -1(3) .
C9 C10 C11 C12 0(3) .
C10 C11 C12 C13 1(4) .
C11 C12 C13 C8 -1(4) .
C13 C8 C9 C10 3(2) .
C14 C10 C11 C12 179(2) .
C15 P1 C1 C2 -155.8(11) .
C15 P1 C1 C6 24.3(12) .
C15 P1 C8 C9 -95.5(13) .
C15 P1 C8 C13 80.6(15) .
C15 C16 C17 C18 -2(2) .
C15 C16 C17 C21 178.5(14) .
C16 C15 C20 C19 1(2) .
C16 C17 C18 C19 1(3) .
C17 C18 C19 C20 1(3) .
C18 C19 C20 C15 -1(3) .
C20 C15 C16 C17 0.9(19) .
C21 C17 C18 C19 -179.3(17) .
C22 P2 C22 C23 -165.8(10) 4
C22 P2 C22 C23 88.4(12) 12
C22 P2 C22 C27 18.7(12) 4
C22 P2 C22 C27 -87.1(9) 12
C22 C23 C24 C25 1(2) .
C22 C23 C24 C28 -178.2(13) .
C23 C22 C27 C26 1(2) .
C23 C24 C25 C26 0(3) .
C24 C25 C26 C27 -1(3) .
C25 C26 C27 C22 1(3) .
C27 C22 C23 C24 -1.9(19) .
C28 C24 C25 C26 179.8(17) .
